data_4516477
loop_
_publ_author_name
'Hassanein, Khaled'
'Castillo, Oscar'
'G\'omez-Garc\'ia, Carlos J.'
'Zamora, F\'elix'
'Amo-Ochoa, Pilar'

_publ_contact_author
;
 Pilar Amo-Ochoa. Departamento de Quimica Inorganica. 
 Universidad Autonoma de Madrid,
 E-28049 Madrid, Spain
;
_publ_section_title
;
 Asymmetric and Symmetric Dicopper(II) Paddle-Wheel Units with Modified
 Nucleobases
;
_journal_issue 11
_journal_name_full 'Crystal Growth &amp; Design'
_journal_page_first 5485
_journal_paper_doi 10.1021/acs.cgd.5b01110
_journal_volume 15
_journal_year 2015
_chemical_compound_source 'synthesis as described'
_chemical_formula_moiety 'C36 H46 Cu2 N10 O18, C4 H9 N O'
_chemical_formula_structural 'C36 H46 Cu2 N10 O18, C4 H9 N O'
_chemical_formula_sum 'C40 H55 Cu2 N11 O19'
_chemical_formula_weight 1121.03
_chemical_name_systematic
;
[tetrakis{mu-(thymine-1-acetato-KO:KO&#x00B4;)}bis(dimethylacetamide)dicopper(II)]-dimethylacetamide (1/1)
;
_space_group_IT_number 2
_space_group_name_Hall '-P 1'
_space_group_name_H-M_alt 'P -1'
_symmetry_cell_setting triclinic
_symmetry_Int_Tables_number 2
_symmetry_space_group_name_Hall '-P 1'
_symmetry_space_group_name_H-M 'P -1'
_atom_sites_solution_hydrogens geom
_atom_sites_solution_primary direct
_atom_sites_solution_secondary difmap
_audit_creation_method SHELXL97
_cell_angle_alpha 80.724(2)
_cell_angle_beta 74.6220(10)
_cell_angle_gamma 71.103(2)
_cell_formula_units_Z 2
_cell_length_a 11.1990(3)
_cell_length_b 15.5475(5)
_cell_length_c 15.6884(5)
_cell_measurement_reflns_used 45426
_cell_measurement_temperature 100(2)
_cell_measurement_theta_max 25.35
_cell_measurement_theta_min 1.39
_cell_volume 2483.35(13)
_computing_cell_refinement 'SAINT V7.68A (Bruker AXS, 2009)'
_computing_data_reduction 'SAINT V7.68A (Bruker AXS, 2009)'
_computing_molecular_graphics 'Ortep-3 (Farrugia, 1997)'
_computing_publication_material 'WinGX (Farrugia, 1999)'
_computing_structure_refinement 'SHELXL-97 (Sheldrick, 1997)'
_computing_structure_solution 'Sir92 (Altomare et al., 1993)'
_diffrn_ambient_temperature 100(2)
_diffrn_detector_area_resol_mean 8.3333
_diffrn_measured_fraction_theta_full 0.992
_diffrn_measured_fraction_theta_max 0.992
_diffrn_measurement_device_type 'SuperNova, Single source at offset), Eos'
_diffrn_radiation_monochromator graphite
_diffrn_radiation_source 'fine-focus sealed tube'
_diffrn_radiation_type MoK\a
_diffrn_radiation_wavelength 0.71073
_diffrn_reflns_av_R_equivalents 0.0381
_diffrn_reflns_av_sigmaI/netI 0.0313
_diffrn_reflns_limit_h_max 13
_diffrn_reflns_limit_h_min -13
_diffrn_reflns_limit_k_max 18
_diffrn_reflns_limit_k_min -18
_diffrn_reflns_limit_l_max 18
_diffrn_reflns_limit_l_min -18
_diffrn_reflns_number 45426
_diffrn_reflns_theta_full 25.35
_diffrn_reflns_theta_max 25.35
_diffrn_reflns_theta_min 1.39
_diffrn_standards_decay_% 0
_diffrn_standards_interval_count 0
_diffrn_standards_interval_time 0
_diffrn_standards_number 0
_exptl_absorpt_coefficient_mu 0.941
_exptl_absorpt_correction_T_max 0.86
_exptl_absorpt_correction_T_min 0.81
_exptl_absorpt_correction_type multi-scan
_exptl_absorpt_process_details
;
SADABS (Sheldrick, 1996)
;
_exptl_crystal_colour green
_exptl_crystal_density_diffrn 1.499
_exptl_crystal_density_method 'not measured'
_exptl_crystal_description prism
_exptl_crystal_F_000 1164
_exptl_crystal_size_max 0.24
_exptl_crystal_size_mid 0.19
_exptl_crystal_size_min 0.17
_refine_diff_density_max 1.248
_refine_diff_density_min -0.656
_refine_diff_density_rms 0.216
_refine_ls_extinction_method none
_refine_ls_goodness_of_fit_ref 1.145
_refine_ls_hydrogen_treatment constr
_refine_ls_matrix_type full
_refine_ls_number_parameters 658
_refine_ls_number_reflns 9033
_refine_ls_number_restraints 0
_refine_ls_restrained_S_all 1.145
_refine_ls_R_factor_all 0.0626
_refine_ls_R_factor_gt 0.0475
_refine_ls_shift/su_max 0.000
_refine_ls_shift/su_mean 0.000
_refine_ls_structure_factor_coef Fsqd
_refine_ls_weighting_details 'calc w=1/[\s^2^(Fo^2^)+(0.0826P)^2^+3.4696P] where P=(Fo^2^+2Fc^2^)/3'
_refine_ls_weighting_scheme calc
_refine_ls_wR_factor_gt 0.1359
_refine_ls_wR_factor_ref 0.1562
_reflns_number_gt 7569
_reflns_number_total 9033
_reflns_threshold_expression >2sigma(I)
_cod_data_source_file cg5b01110_si_002.cif
_cod_data_source_block compound-4
_cod_database_code 4516477

loop_
_symmetry_equiv_pos_as_xyz
'x, y, z'
'-x, -y, -z'

loop_
_atom_site_label
_atom_site_type_symbol
_atom_site_fract_x
_atom_site_fract_y
_atom_site_fract_z
_atom_site_U_iso_or_equiv
_atom_site_adp_type
_atom_site_occupancy
_atom_site_symmetry_multiplicity
_atom_site_calc_flag
_atom_site_refinement_flags
_atom_site_disorder_assembly
_atom_site_disorder_group
Cu1 Cu 0.06749(4) 0.43305(3) 0.04950(3) 0.01928(13) Uani 1 1 d . . .
Cu2 Cu 0.94030(4) 0.05061(3) 0.43756(3) 0.02411(14) Uani 1 1 d . . .
N11 N 0.3324(3) 0.6205(2) 0.0403(2) 0.0280(7) Uani 1 1 d . . .
C12 C 0.4610(4) 0.6060(3) -0.0022(3) 0.0276(8) Uani 1 1 d . . .
O12 O 0.4979(3) 0.6193(2) -0.08226(18) 0.0356(7) Uani 1 1 d . . .
N13 N 0.5449(3) 0.5741(2) 0.0532(2) 0.0287(7) Uani 1 1 d . . .
H13 H 0.6275 0.5660 0.0279 0.034 Uiso 1 1 calc R . .
C14 C 0.5155(4) 0.5532(3) 0.1439(3) 0.0284(8) Uani 1 1 d . . .
O14 O 0.6031(3) 0.5180(2) 0.18372(19) 0.0380(7) Uani 1 1 d . . .
C15 C 0.3788(4) 0.5765(3) 0.1847(3) 0.0308(9) Uani 1 1 d . . .
C16 C 0.2946(4) 0.6078(3) 0.1319(3) 0.0303(9) Uani 1 1 d . . .
H16 H 0.2045 0.6220 0.1585 0.036 Uiso 1 1 calc R . .
C17 C 0.3383(5) 0.5644(3) 0.2835(3) 0.0442(11) Uani 1 1 d . . .
H17A H 0.3599 0.6091 0.3096 0.066 Uiso 1 1 calc R . .
H17B H 0.3839 0.5026 0.3044 0.066 Uiso 1 1 calc R . .
H17C H 0.2446 0.5735 0.3014 0.066 Uiso 1 1 calc R . .
C18 C 0.2356(4) 0.6538(3) -0.0140(3) 0.0318(9) Uani 1 1 d . . .
H18A H 0.2813 0.6604 -0.0770 0.038 Uiso 1 1 calc R . .
H18B H 0.1797 0.7152 0.0029 0.038 Uiso 1 1 calc R . .
C19 C 0.1501(3) 0.5936(2) -0.0062(2) 0.0221(7) Uani 1 1 d . . .
O191 O 0.1778(2) 0.51490(17) 0.03443(16) 0.0221(5) Uani 1 1 d . . .
O192 O 0.0575(2) 0.62920(18) -0.04280(17) 0.0279(6) Uani 1 1 d . . .
N21 N -0.1980(3) 0.5755(2) 0.29691(19) 0.0265(7) Uani 1 1 d . . .
C22 C -0.0920(4) 0.5823(3) 0.3229(2) 0.0280(8) Uani 1 1 d . . .
O22 O -0.0240(3) 0.6290(2) 0.28014(18) 0.0360(7) Uani 1 1 d . . .
N23 N -0.0734(3) 0.5344(2) 0.4014(2) 0.0281(7) Uani 1 1 d . . .
H23 H -0.0093 0.5393 0.4209 0.034 Uiso 1 1 calc R . .
C24 C -0.1441(4) 0.4787(3) 0.4541(2) 0.0290(8) Uani 1 1 d . . .
O24 O -0.1192(3) 0.4425(2) 0.52558(17) 0.0343(7) Uani 1 1 d . . .
C25 C -0.2452(4) 0.4682(3) 0.4189(2) 0.0310(9) Uani 1 1 d . . .
C26 C -0.2666(4) 0.5169(3) 0.3426(2) 0.0291(8) Uani 1 1 d . . .
H26 H -0.3329 0.5105 0.3191 0.035 Uiso 1 1 calc R . .
C27 C -0.3211(5) 0.4055(4) 0.4694(3) 0.0460(12) Uani 1 1 d . . .
H27A H -0.3866 0.4063 0.4382 0.069 Uiso 1 1 calc R . .
H27B H -0.3640 0.4258 0.5289 0.069 Uiso 1 1 calc R . .
H27C H -0.2626 0.3434 0.4742 0.069 Uiso 1 1 calc R . .
C28 C -0.2269(4) 0.6273(3) 0.2148(2) 0.0282(8) Uani 1 1 d . . .
H28A H -0.2109 0.6870 0.2103 0.034 Uiso 1 1 calc R . .
H28B H -0.3198 0.6389 0.2167 0.034 Uiso 1 1 calc R . .
C29 C -0.1456(3) 0.5779(3) 0.1330(2) 0.0225(7) Uani 1 1 d . . .
O291 O -0.0597(2) 0.50493(18) 0.14339(15) 0.0239(5) Uani 1 1 d . . .
O292 O -0.1746(2) 0.61840(18) 0.06109(16) 0.0272(6) Uani 1 1 d . . .
N31 N 0.8953(3) 0.2064(2) 0.7144(2) 0.0338(8) Uani 1 1 d . . .
C32 C 0.7784(4) 0.1874(3) 0.7458(3) 0.0401(10) Uani 1 1 d . . .
O32 O 0.7062(3) 0.1951(3) 0.6967(2) 0.0534(9) Uani 1 1 d . . .
N33 N 0.7527(4) 0.1590(3) 0.8331(2) 0.0446(9) Uani 1 1 d . . .
H33 H 0.6775 0.1484 0.8553 0.053 Uiso 1 1 calc R . .
C34 C 0.8331(5) 0.1448(3) 0.8911(3) 0.0458(11) Uani 1 1 d . . .
O34 O 0.7972(4) 0.1185(3) 0.9702(2) 0.0684(11) Uani 1 1 d . . .
C35 C 0.9541(4) 0.1636(3) 0.8546(3) 0.0427(11) Uani 1 1 d . . .
C36 C 0.9808(4) 0.1920(3) 0.7671(3) 0.0363(10) Uani 1 1 d . . .
H36 H 1.0623 0.2024 0.7413 0.044 Uiso 1 1 calc R . .
C37 C 1.0477(5) 0.1474(4) 0.9117(4) 0.0589(14) Uani 1 1 d . . .
H37A H 1.1291 0.1569 0.8755 0.088 Uiso 1 1 calc R . .
H37B H 1.0644 0.0847 0.9391 0.088 Uiso 1 1 calc R . .
H37C H 1.0110 0.1901 0.9582 0.088 Uiso 1 1 calc R . .
C38 C 0.9310(4) 0.2282(3) 0.6183(3) 0.0361(10) Uani 1 1 d . . .
H38A H 1.0084 0.2500 0.6032 0.043 Uiso 1 1 calc R . .
H38B H 0.8590 0.2774 0.5991 0.043 Uiso 1 1 calc R . .
C39 C 0.9597(4) 0.1433(3) 0.5701(3) 0.0285(8) Uani 1 1 d . . .
O391 O 0.9224(3) 0.15592(18) 0.49880(18) 0.0324(6) Uani 1 1 d . . .
O392 O 1.0176(3) 0.06887(18) 0.60648(17) 0.0302(6) Uani 1 1 d . . .
N41 N 0.5472(4) 0.0352(3) 0.6311(2) 0.0441(10) Uani 1 1 d . . .
C42 C 0.4727(5) -0.0140(4) 0.6152(3) 0.0547(14) Uani 1 1 d . . .
O42 O 0.4960(4) -0.0964(3) 0.6315(3) 0.0703(12) Uani 1 1 d . . .
N43 N 0.3681(4) 0.0380(4) 0.5815(3) 0.0642(14) Uani 1 1 d . . .
H43 H 0.3175 0.0092 0.5720 0.077 Uiso 1 1 calc R . .
C44 C 0.3338(5) 0.1335(5) 0.5606(3) 0.0581(15) Uani 1 1 d . . .
O44 O 0.2392(4) 0.1712(4) 0.5305(3) 0.0880(16) Uani 1 1 d . . .
C45 C 0.4205(4) 0.1790(4) 0.5750(3) 0.0497(12) Uani 1 1 d . . .
C46 C 0.5199(4) 0.1290(4) 0.6094(3) 0.0468(12) Uani 1 1 d . . .
H46 H 0.5758 0.1588 0.6199 0.056 Uiso 1 1 calc R . .
C47 C 0.3965(6) 0.2767(4) 0.5464(5) 0.0748(18) Uani 1 1 d . . .
H47A H 0.4623 0.2984 0.5594 0.112 Uiso 1 1 calc R . .
H47B H 0.3103 0.3107 0.5784 0.112 Uiso 1 1 calc R . .
H47C H 0.4008 0.2862 0.4825 0.112 Uiso 1 1 calc R . .
C48 C 0.6603(4) -0.0149(4) 0.6648(3) 0.0438(11) Uani 1 1 d . . .
H48A H 0.6594 -0.0790 0.6810 0.053 Uiso 1 1 calc R . .
H48B H 0.6555 0.0112 0.7196 0.053 Uiso 1 1 calc R . .
C49 C 0.7880(4) -0.0139(3) 0.5995(3) 0.0308(9) Uani 1 1 d . . .
O491 O 0.7852(2) 0.02864(19) 0.52472(18) 0.0309(6) Uani 1 1 d . . .
O492 O 0.8868(3) -0.0553(2) 0.62999(18) 0.0335(6) Uani 1 1 d . . .
O51 O 0.1609(2) 0.33553(18) 0.13832(17) 0.0284(6) Uani 1 1 d . . .
N51 N 0.1660(4) 0.3132(3) 0.2822(3) 0.0532(11) Uani 1 1 d . . .
C51 C 0.1150(4) 0.3117(3) 0.2185(3) 0.0401(10) Uani 1 1 d . . .
C52 C -0.0021(6) 0.2757(5) 0.2419(4) 0.0692(18) Uani 1 1 d . . .
H52A H -0.0334 0.2793 0.1883 0.104 Uiso 1 1 calc R . .
H52B H -0.0711 0.3127 0.2859 0.104 Uiso 1 1 calc R . .
H52C H 0.0228 0.2121 0.2665 0.104 Uiso 1 1 calc R . .
C53 C 0.1238(6) 0.2819(4) 0.3748(3) 0.0573(14) Uani 1 1 d . . .
H53A H 0.0431 0.2664 0.3829 0.086 Uiso 1 1 calc R . .
H53B H 0.1090 0.3304 0.4127 0.086 Uiso 1 1 calc R . .
H53C H 0.1909 0.2278 0.3911 0.086 Uiso 1 1 calc R . .
C54 C 0.2741(7) 0.3535(7) 0.2606(5) 0.103(3) Uani 1 1 d . . .
H54A H 0.3562 0.3061 0.2421 0.155 Uiso 1 1 calc R . .
H54B H 0.2758 0.3795 0.3130 0.155 Uiso 1 1 calc R . .
H54C H 0.2621 0.4017 0.2122 0.155 Uiso 1 1 calc R . .
O61 O 0.8290(3) 0.1326(2) 0.3455(2) 0.0458(8) Uani 1 1 d . . .
N61 N 0.7072(4) 0.1909(3) 0.2458(3) 0.0514(10) Uani 1 1 d . . .
C61 C 0.7956(5) 0.1302(3) 0.2798(4) 0.0474(12) Uani 1 1 d . . .
C62 C 0.8694(8) 0.0495(5) 0.2212(5) 0.088(2) Uani 1 1 d . . .
H62A H 0.9584 0.0244 0.2291 0.132 Uiso 1 1 calc R . .
H62B H 0.8708 0.0710 0.1588 0.132 Uiso 1 1 calc R . .
H62C H 0.8255 0.0019 0.2386 0.132 Uiso 1 1 calc R . .
C63 C 0.6472(5) 0.1802(4) 0.1792(3) 0.0520(13) Uani 1 1 d . . .
H63A H 0.7145 0.1555 0.1275 0.078 Uiso 1 1 calc R . .
H63B H 0.5913 0.2396 0.1612 0.078 Uiso 1 1 calc R . .
H63C H 0.5951 0.1382 0.2034 0.078 Uiso 1 1 calc R . .
C64 C 0.6325(6) 0.2708(4) 0.2986(4) 0.0720(17) Uani 1 1 d . . .
H64A H 0.5465 0.2649 0.3287 0.108 Uiso 1 1 calc R . .
H64B H 0.6231 0.3270 0.2590 0.108 Uiso 1 1 calc R . .
H64C H 0.6787 0.2730 0.3428 0.108 Uiso 1 1 calc R . .
O71 O 0.4612(4) 0.9013(3) 0.1276(3) 0.0796(13) Uani 1 1 d . . .
N71A N 0.6200(7) 0.8666(5) 0.0138(5) 0.042(2) Uiso 0.599(16) 1 d P A 1
C71A C 0.5546(7) 0.9188(5) 0.0829(5) 0.037(3) Uiso 0.599(16) 1 d P A 1
C72 C 0.6123(6) 0.9904(4) 0.0941(5) 0.0684(17) Uani 1 1 d . . .
C73 C 0.7403(6) 0.8840(5) -0.0537(4) 0.0671(16) Uani 1 1 d . . .
C74 C 0.5691(5) 0.7929(4) 0.0006(4) 0.0615(15) Uani 1 1 d . . .
C71B C 0.5633(16) 0.8672(10) 0.0481(10) 0.055(4) Uiso 0.401(16) 1 d P A 2
N71B N 0.6497(12) 0.9125(9) 0.0227(8) 0.058(5) Uiso 0.401(16) 1 d P A 2

loop_
_atom_site_aniso_label
_atom_site_aniso_U_11
_atom_site_aniso_U_22
_atom_site_aniso_U_33
_atom_site_aniso_U_23
_atom_site_aniso_U_13
_atom_site_aniso_U_12
Cu1 0.0164(2) 0.0297(3) 0.0137(2) 0.00231(17) -0.00630(16) -0.00907(18)
Cu2 0.0243(3) 0.0317(3) 0.0204(2) -0.00558(18) -0.00541(18) -0.01180(19)
N11 0.0237(16) 0.0331(17) 0.0314(18) -0.0007(14) -0.0116(14) -0.0109(14)
C12 0.0259(19) 0.029(2) 0.033(2) -0.0043(16) -0.0090(16) -0.0118(16)
O12 0.0354(16) 0.0448(17) 0.0298(16) 0.0020(13) -0.0084(12) -0.0177(13)
N13 0.0196(15) 0.0389(19) 0.0303(17) -0.0009(14) -0.0074(13) -0.0120(14)
C14 0.029(2) 0.033(2) 0.031(2) -0.0058(16) -0.0108(17) -0.0141(17)
O14 0.0323(16) 0.0541(19) 0.0359(16) -0.0009(14) -0.0189(13) -0.0167(14)
C15 0.030(2) 0.035(2) 0.030(2) -0.0101(17) -0.0030(17) -0.0127(17)
C16 0.0221(19) 0.032(2) 0.037(2) -0.0117(17) -0.0011(17) -0.0084(16)
C17 0.049(3) 0.057(3) 0.031(2) -0.010(2) -0.004(2) -0.023(2)
C18 0.0240(19) 0.034(2) 0.043(2) 0.0057(18) -0.0173(17) -0.0117(17)
C19 0.0164(17) 0.031(2) 0.0183(17) -0.0021(15) -0.0018(14) -0.0077(15)
O191 0.0158(12) 0.0304(14) 0.0216(12) 0.0006(10) -0.0058(10) -0.0091(10)
O192 0.0233(13) 0.0330(14) 0.0315(14) 0.0049(11) -0.0131(11) -0.0119(11)
N21 0.0265(16) 0.0381(18) 0.0172(15) -0.0036(13) -0.0049(12) -0.0122(14)
C22 0.029(2) 0.036(2) 0.0229(19) -0.0057(16) -0.0068(16) -0.0122(17)
O22 0.0427(17) 0.0476(17) 0.0273(14) 0.0043(13) -0.0129(13) -0.0256(14)
N23 0.0294(17) 0.0407(19) 0.0227(16) -0.0006(14) -0.0109(13) -0.0189(15)
C24 0.032(2) 0.039(2) 0.0205(19) -0.0037(16) -0.0055(16) -0.0163(17)
O24 0.0414(16) 0.0502(18) 0.0226(14) 0.0061(12) -0.0158(12) -0.0261(14)
C25 0.036(2) 0.047(2) 0.0186(18) -0.0039(17) -0.0063(16) -0.0235(19)
C26 0.028(2) 0.044(2) 0.0213(19) -0.0084(16) -0.0055(15) -0.0160(17)
C27 0.056(3) 0.071(3) 0.032(2) 0.008(2) -0.017(2) -0.047(3)
C28 0.030(2) 0.038(2) 0.0187(18) -0.0039(16) -0.0081(15) -0.0087(17)
C29 0.0211(18) 0.033(2) 0.0172(17) -0.0022(15) -0.0042(14) -0.0135(16)
O291 0.0195(12) 0.0353(14) 0.0155(12) -0.0002(10) -0.0033(10) -0.0079(11)
O292 0.0289(14) 0.0346(15) 0.0172(13) -0.0007(11) -0.0069(11) -0.0074(11)
N31 0.0357(19) 0.0348(19) 0.0350(19) -0.0130(15) -0.0055(15) -0.0132(15)
C32 0.042(2) 0.049(3) 0.037(2) -0.019(2) -0.006(2) -0.017(2)
O32 0.051(2) 0.073(2) 0.050(2) -0.0136(18) -0.0160(17) -0.0300(18)
N33 0.042(2) 0.060(3) 0.039(2) -0.0167(18) -0.0032(17) -0.0243(19)
C34 0.051(3) 0.052(3) 0.034(2) -0.017(2) -0.004(2) -0.013(2)
O34 0.077(3) 0.101(3) 0.0321(19) -0.0147(19) -0.0044(18) -0.035(2)
C35 0.040(2) 0.044(3) 0.046(3) -0.023(2) -0.012(2) -0.004(2)
C36 0.032(2) 0.032(2) 0.047(3) -0.0169(19) -0.0081(19) -0.0060(17)
C37 0.051(3) 0.065(3) 0.059(3) -0.023(3) -0.026(3) 0.005(3)
C38 0.048(3) 0.032(2) 0.032(2) -0.0087(17) -0.0088(19) -0.0155(19)
C39 0.029(2) 0.034(2) 0.027(2) -0.0081(17) -0.0035(16) -0.0154(17)
O391 0.0407(16) 0.0323(15) 0.0278(14) -0.0048(11) -0.0083(12) -0.0143(12)
O392 0.0347(15) 0.0310(15) 0.0278(14) -0.0093(12) -0.0063(12) -0.0109(12)
N41 0.032(2) 0.072(3) 0.035(2) -0.0099(19) -0.0029(16) -0.0266(19)
C42 0.062(3) 0.084(4) 0.036(3) 0.013(3) -0.015(2) -0.050(3)
O42 0.093(3) 0.085(3) 0.060(2) 0.027(2) -0.036(2) -0.064(3)
N43 0.061(3) 0.103(4) 0.052(3) 0.026(3) -0.034(2) -0.054(3)
C44 0.041(3) 0.100(5) 0.041(3) 0.014(3) -0.014(2) -0.036(3)
O44 0.060(3) 0.130(4) 0.087(3) 0.042(3) -0.043(2) -0.049(3)
C45 0.030(2) 0.067(3) 0.043(3) -0.013(2) 0.002(2) -0.007(2)
C46 0.032(2) 0.068(3) 0.045(3) -0.026(2) -0.001(2) -0.017(2)
C47 0.048(3) 0.079(4) 0.091(5) -0.037(4) -0.007(3) -0.002(3)
C48 0.030(2) 0.071(3) 0.031(2) 0.002(2) -0.0035(18) -0.023(2)
C49 0.029(2) 0.040(2) 0.026(2) -0.0095(17) -0.0005(17) -0.0170(18)
O491 0.0249(14) 0.0406(16) 0.0284(15) -0.0069(12) -0.0012(11) -0.0133(12)
O492 0.0296(15) 0.0484(17) 0.0270(14) -0.0036(12) -0.0050(12) -0.0185(13)
O51 0.0272(14) 0.0344(15) 0.0220(13) 0.0073(11) -0.0101(11) -0.0080(11)
N51 0.062(3) 0.067(3) 0.032(2) 0.0055(19) -0.0100(19) -0.025(2)
C51 0.043(3) 0.032(2) 0.039(3) 0.0022(18) -0.016(2) 0.0013(19)
C52 0.068(4) 0.107(5) 0.052(3) 0.024(3) -0.021(3) -0.061(4)
C53 0.083(4) 0.060(3) 0.027(2) 0.008(2) -0.007(2) -0.028(3)
C54 0.100(5) 0.190(9) 0.065(4) -0.019(5) -0.004(4) -0.111(6)
O61 0.0507(19) 0.065(2) 0.0317(17) 0.0052(15) -0.0200(15) -0.0256(17)
N61 0.062(3) 0.060(3) 0.042(2) 0.0040(19) -0.022(2) -0.027(2)
C61 0.046(3) 0.046(3) 0.057(3) 0.013(2) -0.023(2) -0.023(2)
C62 0.111(6) 0.063(4) 0.074(4) -0.024(3) -0.030(4) 0.014(4)
C63 0.060(3) 0.065(3) 0.037(3) 0.008(2) -0.022(2) -0.024(3)
C64 0.067(4) 0.066(4) 0.079(4) -0.030(3) -0.023(3) 0.002(3)
O71 0.064(3) 0.110(4) 0.081(3) -0.008(3) -0.008(2) -0.053(3)
C72 0.074(4) 0.051(3) 0.101(5) -0.008(3) -0.048(4) -0.024(3)
C73 0.049(3) 0.092(5) 0.060(4) -0.018(3) -0.017(3) -0.011(3)
C74 0.051(3) 0.043(3) 0.095(4) -0.025(3) -0.014(3) -0.014(2)

loop_
_atom_type_symbol
_atom_type_description
_atom_type_scat_dispersion_real
_atom_type_scat_dispersion_imag
_atom_type_scat_source
C C 0.0033 0.0016 'International Tables Vol C Tables 4.2.6.8 and 6.1.1.4'
H H 0.0000 0.0000 'International Tables Vol C Tables 4.2.6.8 and 6.1.1.4'
N N 0.0061 0.0033 'International Tables Vol C Tables 4.2.6.8 and 6.1.1.4'
O O 0.0106 0.0060 'International Tables Vol C Tables 4.2.6.8 and 6.1.1.4'
Cu Cu 0.3201 1.2651 'International Tables Vol C Tables 4.2.6.8 and 6.1.1.4'

loop_
_geom_angle_atom_site_label_1
_geom_angle_atom_site_label_2
_geom_angle_atom_site_label_3
_geom_angle
_geom_angle_site_symmetry_1
_geom_angle_site_symmetry_3
O292 Cu1 O291 167.61(10) 2_565 .
O292 Cu1 O192 87.63(11) 2_565 2_565
O291 Cu1 O192 90.87(11) . 2_565
O292 Cu1 O191 88.83(10) 2_565 .
O291 Cu1 O191 89.92(10) . .
O192 Cu1 O191 167.05(10) 2_565 .
O292 Cu1 O51 98.48(10) 2_565 .
O291 Cu1 O51 93.91(10) . .
O192 Cu1 O51 97.25(10) 2_565 .
O191 Cu1 O51 95.59(10) . .
O292 Cu1 Cu1 87.42(8) 2_565 2_565
O291 Cu1 Cu1 80.19(7) . 2_565
O192 Cu1 Cu1 83.27(7) 2_565 2_565
O191 Cu1 Cu1 84.13(7) . 2_565
O51 Cu1 Cu1 174.10(8) . 2_565
O392 Cu2 O391 167.71(12) 2_756 .
O392 Cu2 O492 87.37(12) 2_756 2_756
O391 Cu2 O492 89.74(12) . 2_756
O392 Cu2 O491 90.27(11) 2_756 .
O391 Cu2 O491 90.04(11) . .
O492 Cu2 O491 167.80(12) 2_756 .
O392 Cu2 O61 99.26(12) 2_756 .
O391 Cu2 O61 92.98(12) . .
O492 Cu2 O61 98.84(12) 2_756 .
O491 Cu2 O61 93.35(12) . .
O392 Cu2 Cu2 81.82(8) 2_756 2_756
O391 Cu2 Cu2 86.07(8) . 2_756
O492 Cu2 Cu2 86.01(8) 2_756 2_756
O491 Cu2 Cu2 81.80(8) . 2_756
O61 Cu2 Cu2 175.06(9) . 2_756
C12 N11 C16 121.3(3) . .
C12 N11 C18 117.9(3) . .
C16 N11 C18 120.7(3) . .
O12 C12 N13 122.5(3) . .
O12 C12 N11 123.4(4) . .
N13 C12 N11 114.2(3) . .
C12 N13 C14 127.9(3) . .
C12 N13 H13 116.1 . .
C14 N13 H13 116.1 . .
O14 C14 N13 120.2(3) . .
O14 C14 C15 125.1(4) . .
N13 C14 C15 114.8(3) . .
C16 C15 C14 118.2(4) . .
C16 C15 C17 123.4(4) . .
C14 C15 C17 118.3(4) . .
C15 C16 N11 123.3(3) . .
C15 C16 H16 118.3 . .
N11 C16 H16 118.3 . .
C15 C17 H17A 109.5 . .
C15 C17 H17B 109.5 . .
H17A C17 H17B 109.5 . .
C15 C17 H17C 109.5 . .
H17A C17 H17C 109.5 . .
H17B C17 H17C 109.5 . .
N11 C18 C19 114.9(3) . .
N11 C18 H18A 108.5 . .
C19 C18 H18A 108.5 . .
N11 C18 H18B 108.5 . .
C19 C18 H18B 108.5 . .
H18A C18 H18B 107.5 . .
O192 C19 O191 127.0(3) . .
O192 C19 C18 113.7(3) . .
O191 C19 C18 119.3(3) . .
C19 O191 Cu1 121.5(2) . .
C19 O192 Cu1 123.9(2) . 2_565
C26 N21 C22 121.5(3) . .
C26 N21 C28 120.9(3) . .
C22 N21 C28 117.4(3) . .
O22 C22 N23 123.1(3) . .
O22 C22 N21 122.8(4) . .
N23 C22 N21 114.1(3) . .
C22 N23 C24 127.4(3) . .
C22 N23 H23 116.3 . .
C24 N23 H23 116.3 . .
O24 C24 N23 120.1(3) . .
O24 C24 C25 124.4(4) . .
N23 C24 C25 115.5(3) . .
C26 C25 C24 117.6(4) . .
C26 C25 C27 123.6(4) . .
C24 C25 C27 118.8(4) . .
C25 C26 N21 123.5(3) . .
C25 C26 H26 118.2 . .
N21 C26 H26 118.2 . .
C25 C27 H27A 109.5 . .
C25 C27 H27B 109.5 . .
H27A C27 H27B 109.5 . .
C25 C27 H27C 109.5 . .
H27A C27 H27C 109.5 . .
H27B C27 H27C 109.5 . .
N21 C28 C29 112.5(3) . .
N21 C28 H28A 109.1 . .
C29 C28 H28A 109.1 . .
N21 C28 H28B 109.1 . .
C29 C28 H28B 109.1 . .
H28A C28 H28B 107.8 . .
O291 C29 O292 128.0(3) . .
O291 C29 C28 118.0(3) . .
O292 C29 C28 114.0(3) . .
C29 O291 Cu1 126.5(2) . .
C29 O292 Cu1 117.8(2) . 2_565
C36 N31 C32 121.8(4) . .
C36 N31 C38 121.9(4) . .
C32 N31 C38 115.5(3) . .
O32 C32 N33 123.9(4) . .
O32 C32 N31 121.3(4) . .
N33 C32 N31 114.8(4) . .
C32 N33 C34 126.6(4) . .
C32 N33 H33 116.7 . .
C34 N33 H33 116.7 . .
O34 C34 N33 120.0(5) . .
O34 C34 C35 123.8(5) . .
N33 C34 C35 116.2(4) . .
C36 C35 C34 117.6(4) . .
C36 C35 C37 122.8(5) . .
C34 C35 C37 119.5(5) . .
C35 C36 N31 122.9(4) . .
C35 C36 H36 118.6 . .
N31 C36 H36 118.6 . .
C35 C37 H37A 109.5 . .
C35 C37 H37B 109.5 . .
H37A C37 H37B 109.5 . .
C35 C37 H37C 109.5 . .
H37A C37 H37C 109.5 . .
H37B C37 H37C 109.5 . .
N31 C38 C39 109.7(3) . .
N31 C38 H38A 109.7 . .
C39 C38 H38A 109.7 . .
N31 C38 H38B 109.7 . .
C39 C38 H38B 109.7 . .
H38A C38 H38B 108.2 . .
O392 C39 O391 127.7(4) . .
O392 C39 C38 116.1(3) . .
O391 C39 C38 116.3(4) . .
C39 O391 Cu2 119.5(3) . .
C39 O392 Cu2 124.8(2) . 2_756
C42 N41 C46 121.6(4) . .
C42 N41 C48 117.7(5) . .
C46 N41 C48 120.5(4) . .
O42 C42 N43 122.4(5) . .
O42 C42 N41 123.2(5) . .
N43 C42 N41 114.4(5) . .
C42 N43 C44 126.3(4) . .
C42 N43 H43 116.9 . .
C44 N43 H43 116.9 . .
O44 C44 N43 119.6(5) . .
O44 C44 C45 124.6(6) . .
N43 C44 C45 115.7(5) . .
C46 C45 C44 117.9(5) . .
C46 C45 C47 124.0(5) . .
C44 C45 C47 118.0(5) . .
C45 C46 N41 123.9(5) . .
C45 C46 H46 118.1 . .
N41 C46 H46 118.1 . .
C45 C47 H47A 109.5 . .
C45 C47 H47B 109.5 . .
H47A C47 H47B 109.5 . .
C45 C47 H47C 109.5 . .
H47A C47 H47C 109.5 . .
H47B C47 H47C 109.5 . .
N41 C48 C49 113.9(4) . .
N41 C48 H48A 108.8 . .
C49 C48 H48A 108.8 . .
N41 C48 H48B 108.8 . .
C49 C48 H48B 108.8 . .
H48A C48 H48B 107.7 . .
O491 C49 O492 127.1(4) . .
O491 C49 C48 119.0(4) . .
O492 C49 C48 113.9(4) . .
C49 O491 Cu2 124.2(3) . .
C49 O492 Cu2 120.6(2) . 2_756
C51 O51 Cu1 128.9(3) . .
C51 N51 C53 126.0(5) . .
C51 N51 C54 117.0(4) . .
C53 N51 C54 116.9(5) . .
O51 C51 N51 122.8(4) . .
O51 C51 C52 120.0(4) . .
N51 C51 C52 117.1(4) . .
C51 C52 H52A 109.5 . .
C51 C52 H52B 109.5 . .
H52A C52 H52B 109.5 . .
C51 C52 H52C 109.5 . .
H52A C52 H52C 109.5 . .
H52B C52 H52C 109.5 . .
N51 C53 H53A 109.5 . .
N51 C53 H53B 109.5 . .
H53A C53 H53B 109.5 . .
N51 C53 H53C 109.5 . .
H53A C53 H53C 109.5 . .
H53B C53 H53C 109.5 . .
N51 C54 H54A 109.5 . .
N51 C54 H54B 109.5 . .
H54A C54 H54B 109.5 . .
N51 C54 H54C 109.5 . .
H54A C54 H54C 109.5 . .
H54B C54 H54C 109.5 . .
C61 O61 Cu2 143.1(4) . .
C61 N61 C63 127.8(5) . .
C61 N61 C64 115.4(5) . .
C63 N61 C64 114.3(4) . .
O61 C61 N61 128.1(5) . .
O61 C61 C62 119.3(5) . .
N61 C61 C62 112.5(5) . .
C61 C62 H62A 109.5 . .
C61 C62 H62B 109.5 . .
H62A C62 H62B 109.5 . .
C61 C62 H62C 109.5 . .
H62A C62 H62C 109.5 . .
H62B C62 H62C 109.5 . .
N61 C63 H63A 109.5 . .
N61 C63 H63B 109.5 . .
H63A C63 H63B 109.5 . .
N61 C63 H63C 109.5 . .
H63A C63 H63C 109.5 . .
H63B C63 H63C 109.5 . .
N61 C64 H64A 109.5 . .
N61 C64 H64B 109.5 . .
H64A C64 H64B 109.5 . .
N61 C64 H64C 109.5 . .
H64A C64 H64C 109.5 . .
H64B C64 H64C 109.5 . .
C71A O71 C71B 42.5(7) . .
C71A N71A C74 118.4(7) . .
C71A N71A C73 122.2(7) . .
C74 N71A C73 119.4(6) . .
O71 C71A N71A 115.9(7) . .
O71 C71A C72 128.2(7) . .
N71A C71A C72 115.9(7) . .
C71A C72 N71B 44.5(5) . .
N71B C73 N71A 36.2(5) . .
C71B C74 N71A 28.0(6) . .
N71B C71B C74 121.9(14) . .
N71B C71B O71 113.3(13) . .
C74 C71B O71 124.7(12) . .
C71B N71B C73 113.3(13) . .
C71B N71B C72 107.8(11) . .
C73 N71B C72 138.9(10) . .

loop_
_geom_bond_atom_site_label_1
_geom_bond_atom_site_label_2
_geom_bond_distance
_geom_bond_site_symmetry_2
Cu1 O292 1.952(2) 2_565
Cu1 O291 1.958(2) .
Cu1 O192 1.974(2) 2_565
Cu1 O191 1.992(2) .
Cu1 O51 2.098(2) .
Cu1 Cu1 2.6824(8) 2_565
Cu2 O392 1.956(3) 2_756
Cu2 O391 1.959(3) .
Cu2 O492 1.964(3) 2_756
Cu2 O491 1.994(3) .
Cu2 O61 2.144(3) .
Cu2 Cu2 2.6712(9) 2_756
N11 C12 1.378(5) .
N11 C16 1.386(5) .
N11 C18 1.468(5) .
C12 O12 1.220(5) .
C12 N13 1.369(5) .
N13 C14 1.383(5) .
N13 H13 0.8800 .
C14 O14 1.233(5) .
C14 C15 1.442(5) .
C15 C16 1.342(6) .
C15 C17 1.494(6) .
C16 H16 0.9500 .
C17 H17A 0.9800 .
C17 H17B 0.9800 .
C17 H17C 0.9800 .
C18 C19 1.512(5) .
C18 H18A 0.9900 .
C18 H18B 0.9900 .
C19 O192 1.246(4) .
C19 O191 1.268(4) .
O192 Cu1 1.974(2) 2_565
N21 C26 1.373(5) .
N21 C22 1.392(5) .
N21 C28 1.460(5) .
C22 O22 1.220(5) .
C22 N23 1.362(5) .
N23 C24 1.388(5) .
N23 H23 0.8800 .
C24 O24 1.230(5) .
C24 C25 1.448(5) .
C25 C26 1.344(6) .
C25 C27 1.493(5) .
C26 H26 0.9500 .
C27 H27A 0.9800 .
C27 H27B 0.9800 .
C27 H27C 0.9800 .
C28 C29 1.520(5) .
C28 H28A 0.9900 .
C28 H28B 0.9900 .
C29 O291 1.247(4) .
C29 O292 1.268(4) .
O292 Cu1 1.952(2) 2_565
N31 C36 1.368(5) .
N31 C32 1.380(6) .
N31 C38 1.467(5) .
C32 O32 1.225(5) .
C32 N33 1.354(6) .
N33 C34 1.389(6) .
N33 H33 0.8800 .
C34 O34 1.244(6) .
C34 C35 1.430(7) .
C35 C36 1.356(6) .
C35 C37 1.490(7) .
C36 H36 0.9500 .
C37 H37A 0.9800 .
C37 H37B 0.9800 .
C37 H37C 0.9800 .
C38 C39 1.528(5) .
C38 H38A 0.9900 .
C38 H38B 0.9900 .
C39 O392 1.258(5) .
C39 O391 1.260(5) .
O392 Cu2 1.956(3) 2_756
N41 C42 1.389(6) .
N41 C46 1.394(7) .
N41 C48 1.440(6) .
C42 O42 1.219(7) .
C42 N43 1.372(7) .
N43 C44 1.414(8) .
N43 H43 0.8800 .
C44 O44 1.209(6) .
C44 C45 1.452(7) .
C45 C46 1.326(7) .
C45 C47 1.470(8) .
C46 H46 0.9500 .
C47 H47A 0.9800 .
C47 H47B 0.9800 .
C47 H47C 0.9800 .
C48 C49 1.526(5) .
C48 H48A 0.9900 .
C48 H48B 0.9900 .
C49 O491 1.253(5) .
C49 O492 1.260(5) .
O492 Cu2 1.964(3) 2_756
O51 C51 1.271(5) .
N51 C51 1.281(6) .
N51 C53 1.459(6) .
N51 C54 1.477(7) .
C51 C52 1.524(7) .
C52 H52A 0.9800 .
C52 H52B 0.9800 .
C52 H52C 0.9800 .
C53 H53A 0.9800 .
C53 H53B 0.9800 .
C53 H53C 0.9800 .
C54 H54A 0.9800 .
C54 H54B 0.9800 .
C54 H54C 0.9800 .
O61 C61 1.196(6) .
N61 C61 1.291(6) .
N61 C63 1.439(6) .
N61 C64 1.490(7) .
C61 C62 1.550(8) .
C62 H62A 0.9800 .
C62 H62B 0.9800 .
C62 H62C 0.9800 .
C63 H63A 0.9800 .
C63 H63B 0.9800 .
C63 H63C 0.9800 .
C64 H64A 0.9800 .
C64 H64B 0.9800 .
C64 H64C 0.9800 .
O71 C71A 1.181(8) .
O71 C71B 1.487(17) .
N71A C71A 1.360(12) .
N71A C74 1.497(9) .
N71A C73 1.548(10) .
C71A C72 1.509(9) .
C72 N71B 1.661(14) .
C73 N71B 1.377(13) .
C74 C71B 1.448(16) .
C71B N71B 1.32(2) .

loop_
_geom_hbond_atom_site_label_D
_geom_hbond_atom_site_label_H
_geom_hbond_atom_site_label_A
_geom_hbond_distance_DH
_geom_hbond_distance_HA
_geom_hbond_distance_DA
_geom_hbond_angle_DHA
_geom_hbond_site_symmetry_A
N13 H13 O191 0.88 2.19 3.002(4) 154.0 2_665
N23 H23 O24 0.88 1.96 2.835(4) 173.9 2_566
N33 H33 O71 0.88 1.89 2.735(5) 160.7 2_666
N43 H43 O491 0.88 2.37 3.167(5) 150.4 2_656
